data_4504171
loop_
_publ_author_name
'Shimpi, Manishkumar R.'
'SeethaLekshmi, Nanappan'
'Pedireddi, Venkateswara Rao'

_publ_section_title
;
 Supramolecular Architecture in Some 4-Halophenylboronic Acids
;
_journal_issue 10
_journal_name_full 'Crystal Growth &amp; Design'
_journal_page_first 1958
_journal_paper_doi 10.1021/cg060863p
_journal_volume 7
_journal_year 2007
_chemical_formula_moiety '2(C6 H6 I1 B1 O2), (H2 O)'
_chemical_formula_sum 'C12 H14 B2 I2 O5'
_chemical_formula_weight 513.66
_chemical_name_systematic '4-Iodophenylboronic acid hydrate'
_space_group_IT_number 72
_symmetry_cell_setting orthorhombic
_symmetry_space_group_name_Hall '-I 2 2c'
_symmetry_space_group_name_H-M 'I b a m'
_atom_sites_solution_hydrogens geom
_atom_sites_solution_primary direct
_atom_sites_solution_secondary difmap
_audit_creation_method SHELXL-97
_cell_angle_alpha 90.00
_cell_angle_beta 90.00
_cell_angle_gamma 90.00
_cell_formula_units_Z 8
_cell_length_a 19.280(6)
_cell_length_b 18.881(6)
_cell_length_c 9.854(3)
_cell_measurement_temperature 133(2)
_cell_volume 3587.1(19)
_computing_cell_refinement SMART
_computing_data_collection SMART
_computing_data_reduction SAINTPLUS
_computing_structure_refinement 'SHELXTL (Sheldrick, 1997)'
_computing_structure_solution 'SHELXTL (Sheldrick, 1990)'
_diffrn_ambient_temperature 133(2)
_diffrn_measured_fraction_theta_full 1.000
_diffrn_measured_fraction_theta_max 1.000
_diffrn_measurement_device_type 'Bruker APEX-CCD Area Detector'
_diffrn_measurement_method SMART
_diffrn_radiation_monochromator graphite
_diffrn_radiation_source 'fine-focus sealed tube'
_diffrn_radiation_type MoK\a
_diffrn_radiation_wavelength 0.71073
_diffrn_reflns_av_R_equivalents 0.0346
_diffrn_reflns_av_sigmaI/netI 0.0305
_diffrn_reflns_limit_h_max 18
_diffrn_reflns_limit_h_min -21
_diffrn_reflns_limit_k_max 20
_diffrn_reflns_limit_k_min -20
_diffrn_reflns_limit_l_max 10
_diffrn_reflns_limit_l_min -10
_diffrn_reflns_number 7507
_diffrn_reflns_theta_full 23.26
_diffrn_reflns_theta_max 23.26
_diffrn_reflns_theta_min 1.51
_exptl_absorpt_coefficient_mu 3.520
_exptl_absorpt_correction_type empirical
_exptl_absorpt_process_details 'SADABS; Sheldrick, 1996'
_exptl_crystal_colour Colorless
_exptl_crystal_density_diffrn 1.895
_exptl_crystal_density_method 'not measured'
_exptl_crystal_description Blocks
_exptl_crystal_F_000 1920
_exptl_crystal_size_max 0.31
_exptl_crystal_size_mid 0.22
_exptl_crystal_size_min 0.19
_refine_diff_density_max 2.140
_refine_diff_density_min -0.526
_refine_diff_density_rms 0.241
_refine_ls_extinction_method none
_refine_ls_goodness_of_fit_ref 1.088
_refine_ls_hydrogen_treatment constr
_refine_ls_matrix_type full
_refine_ls_number_parameters 108
_refine_ls_number_reflns 1377
_refine_ls_number_restraints 0
_refine_ls_restrained_S_all 1.088
_refine_ls_R_factor_all 0.0630
_refine_ls_R_factor_gt 0.0525
_refine_ls_shift/su_max 0.000
_refine_ls_shift/su_mean 0.000
_refine_ls_structure_factor_coef Fsqd
_refine_ls_weighting_details 'calc w=1/[\s^2^(Fo^2^)+(0.1408P)^2^+11.2539P] where P=(Fo^2^+2Fc^2^)/3'
_refine_ls_weighting_scheme calc
_refine_ls_wR_factor_gt 0.1794
_refine_ls_wR_factor_ref 0.1951
_reflns_number_gt 1128
_reflns_number_total 1377
_reflns_threshold_expression >2sigma(I)
_cod_data_source_file cg060863psi20061129_113629.cif
_cod_data_source_block seetha21
_cod_depositor_comments
;
The following automatic conversions were performed:

'_symmetry_cell_setting' value 'Orthorhombic' changed to
'orthorhombic' according to
/home/saulius/struct/CIF-dictionaries/cif_core.dic dictionary named
'cif_core.dic' version 2.4.1 from 2010-06-29.

Automatic conversion script
Id: cif_fix_values 1715 2011-07-08 13:25:40Z adriana 
;
_cod_original_cell_volume 3587.1(2)
_cod_original_sg_symbol_H-M Ibam
_cod_database_code 4504171

loop_
_symmetry_equiv_pos_as_xyz
'x, y, z'
'-x, -y, z'
'-x+1/2, y+1/2, -z'
'x+1/2, -y+1/2, -z'
'x+1/2, y+1/2, z+1/2'
'-x+1/2, -y+1/2, z+1/2'
'-x+1, y+1, -z+1/2'
'x+1, -y+1, -z+1/2'
'-x, -y, -z'
'x, y, -z'
'x-1/2, -y-1/2, z'
'-x-1/2, y-1/2, z'
'-x+1/2, -y+1/2, -z+1/2'
'x+1/2, y+1/2, -z+1/2'
'x, -y, z+1/2'
'-x, y, z+1/2'

loop_
_atom_site_label
_atom_site_type_symbol
_atom_site_fract_x
_atom_site_fract_y
_atom_site_fract_z
_atom_site_U_iso_or_equiv
_atom_site_adp_type
_atom_site_occupancy
_atom_site_symmetry_multiplicity
_atom_site_calc_flag
_atom_site_refinement_flags
_atom_site_attached_hydrogens
I11 I 0.20138(6) 0.54505(5) 0.5000 0.0627(6) Uani 1 2 d S 0
I21 I 0.17123(5) 0.23139(5) 0.5000 0.0425(5) Uani 1 2 d S 0
O11 O -0.0104(3) 0.8571(3) 0.6183(7) 0.0338(16) Uani 1 1 d . 0
H11 H -0.0333 0.8927 0.6022 0.051 Uiso 1 1 calc R 0
O21 O 0.4119(3) 0.5222(3) 0.6178(6) 0.0299(15) Uani 1 1 d . 0
H21 H 0.4043 0.4952 0.6813 0.045 Uiso 1 1 calc R 0
C11 C 0.0570(7) 0.7586(6) 0.5000 0.025(3) Uani 1 2 d S 0
C12 C 0.0792(5) 0.7270(5) 0.6209(11) 0.038(2) Uani 1 1 d . 0
H12 H 0.0669 0.7474 0.7034 0.045 Uiso 1 1 calc R 0
C13 C 0.1188(6) 0.6663(5) 0.6204(12) 0.045(3) Uani 1 1 d . 0
H13 H 0.1314 0.6454 0.7022 0.054 Uiso 1 1 calc R 0
C14 C 0.1400(7) 0.6363(8) 0.5000 0.041(4) Uani 1 2 d S 0
C21 C 0.3384(6) 0.4266(7) 0.5000 0.024(3) Uani 1 2 d S 0
C22 C 0.3148(5) 0.3984(5) 0.3785(11) 0.030(2) Uani 1 1 d . 0
H22 H 0.3309 0.4167 0.2967 0.036 Uiso 1 1 calc R 0
C23 C 0.2668(5) 0.3424(5) 0.3785(10) 0.033(2) Uani 1 1 d . 0
H23 H 0.2507 0.3240 0.2967 0.040 Uiso 1 1 calc R 0
C24 C 0.2435(7) 0.3146(7) 0.5000 0.029(3) Uani 1 2 d S 0
B11 B 0.0105(8) 0.8274(8) 0.5000 0.024(3) Uani 1 2 d S 0
B21 B 0.3886(8) 0.4922(8) 0.5000 0.023(3) Uani 1 2 d S 0
O90 O 0.0000 0.5000 0.7836(9) 0.039(4) Uani 1 2 d S 2

loop_
_atom_site_aniso_label
_atom_site_aniso_U_11
_atom_site_aniso_U_22
_atom_site_aniso_U_33
_atom_site_aniso_U_23
_atom_site_aniso_U_13
_atom_site_aniso_U_12
I11 0.0421(8) 0.0331(7) 0.1130(12) 0.000 0.000 0.0148(5)
I21 0.0420(8) 0.0455(7) 0.0399(7) 0.000 0.000 -0.0206(5)
O11 0.032(4) 0.030(3) 0.039(4) -0.005(3) 0.002(3) 0.004(3)
O21 0.044(4) 0.026(3) 0.020(3) 0.001(3) -0.003(3) -0.003(3)
C11 0.024(7) 0.022(6) 0.030(8) 0.000 0.000 -0.007(5)
C12 0.039(6) 0.042(6) 0.032(6) 0.004(5) -0.004(5) 0.012(5)
C13 0.050(7) 0.036(6) 0.050(7) 0.007(5) -0.007(6) 0.006(5)
C14 0.019(7) 0.032(7) 0.073(12) 0.000 0.000 0.007(6)
C21 0.022(7) 0.019(6) 0.030(7) 0.000 0.000 0.004(5)
C22 0.031(5) 0.032(5) 0.027(5) -0.002(4) 0.005(4) -0.005(5)
C23 0.033(6) 0.040(5) 0.027(5) 0.001(5) -0.004(4) -0.008(5)
C24 0.024(7) 0.029(7) 0.034(8) 0.000 0.000 -0.007(6)
B11 0.023(8) 0.024(7) 0.026(8) 0.000 0.000 -0.004(6)
B21 0.022(7) 0.022(7) 0.027(8) 0.000 0.000 0.001(6)
O90 0.040(5) 0.039(4) 0.039(11) 0.000 0.000 0.036(6)

loop_
_atom_type_symbol
_atom_type_description
_atom_type_scat_dispersion_real
_atom_type_scat_dispersion_imag
_atom_type_scat_source
C C 0.0033 0.0016 'International Tables Vol C Tables 4.2.6.8 and 6.1.1.4'
H H 0.0000 0.0000 'International Tables Vol C Tables 4.2.6.8 and 6.1.1.4'
B B 0.0013 0.0007 'International Tables Vol C Tables 4.2.6.8 and 6.1.1.4'
O O 0.0106 0.0060 'International Tables Vol C Tables 4.2.6.8 and 6.1.1.4'
I I -0.4742 1.8119 'International Tables Vol C Tables 4.2.6.8 and 6.1.1.4'

loop_
_geom_angle_atom_site_label_1
_geom_angle_atom_site_label_2
_geom_angle_atom_site_label_3
_geom_angle
_geom_angle_site_symmetry_1
_geom_angle_site_symmetry_3
C12 C11 C12 116.7(12) 10_556 .
C12 C11 B11 121.6(6) 10_556 .
C12 C11 B11 121.6(6) . .
C13 C12 C11 121.4(11) . .
C14 C13 C12 120.7(11) . .
C13 C14 C13 119.0(13) . 10_556
C13 C14 I11 120.5(7) . .
C13 C14 I11 120.5(7) 10_556 .
C22 C21 C22 119.4(12) . 10_556
C22 C21 B21 120.3(6) . .
C22 C21 B21 120.3(6) 10_556 .
C21 C22 C23 120.3(9) . .
C24 C23 C22 119.9(9) . .
C23 C24 C23 120.1(12) 10_556 .
C23 C24 I21 119.9(6) 10_556 .
C23 C24 I21 119.9(6) . .
O11 B11 O11 118.6(12) . 10_556
O11 B11 C11 120.7(6) . .
O11 B11 C11 120.7(6) 10_556 .
O21 B21 O21 116.2(11) . 10_556
O21 B21 C21 121.9(6) . .
O21 B21 C21 121.9(6) 10_556 .

loop_
_geom_bond_atom_site_label_1
_geom_bond_atom_site_label_2
_geom_bond_distance
_geom_bond_site_symmetry_2
I11 C14 2.090(14) .
I21 C24 2.101(13) .
O11 B11 1.355(10) .
O21 B21 1.367(10) .
C11 C12 1.400(13) 10_556
C11 C12 1.400(13) .
C11 B11 1.578(19) .
C12 C13 1.377(14) .
C13 C14 1.377(14) .
C14 C13 1.377(14) 10_556
C21 C22 1.387(12) .
C21 C22 1.387(12) 10_556
C21 B21 1.573(19) .
C22 C23 1.406(13) .
C23 C24 1.382(12) .
C24 C23 1.382(12) 10_556
B11 O11 1.355(10) 10_556
B21 O21 1.367(10) 10_556
O90 O90 0.662(18) 7_446

loop_
_cod_changelog_entry_id
_cod_changelog_entry_author
_cod_changelog_entry_date
_cod_changelog_entry_text
1 'Vaitkus, Antanas' 2024-11-13T16:22:56+02:00
;
 Marked attached hydrogen atoms and update the _chemical_formula_sum and
 _chemical_formula_weight data items accordingly. Corrected a typo in the
 _chemical_formula_moiety data value.
;
